data_7003540
loop_
_publ_author_name
'Chaudhuri, Phalguni'
'Wagner, Rita'
'Pieper, Ulrich'
'Biswas, Biplab'
'Weyherm\"uller, Thomas'

_publ_section_title
;
 Effect of the substituents on the spin coupling between
 iminosemiquinone \p-radicals mediated by diamagnetic metal ions: l.s.
 Co(iii) vs Ga(iii)
;
_journal_issue 10
_journal_name_full 'Dalton Transactions'
_journal_page_first 1286
_journal_page_last 1288
_journal_paper_doi 10.1039/b717004a
_journal_year 2008
_chemical_formula_sum 'C60 H69 Co F6 N3 O3'
_chemical_formula_weight 1053.11
_chemical_name_systematic
;
?
;
_space_group_IT_number 2
_symmetry_cell_setting triclinic
_symmetry_space_group_name_Hall '-P 1'
_symmetry_space_group_name_H-M 'P -1'
_atom_sites_solution_hydrogens geom
_atom_sites_solution_primary direct
_atom_sites_solution_secondary difmap
_audit_creation_method SHELXL-97
_cell_angle_alpha 96.64(1)
_cell_angle_beta 94.02(1)
_cell_angle_gamma 94.25(1)
_cell_formula_units_Z 2
_cell_length_a 10.6439(3)
_cell_length_b 14.7847(4)
_cell_length_c 17.7515(6)
_cell_measurement_temperature 100(2)
_cell_volume 2758.39(16)
_computing_cell_refinement 'DENZO, Nonius Collect Software'
_computing_data_collection 'DENZO, Nonius Collect Software'
_computing_data_reduction 'DENZO, Nonius Collect Software'
_computing_structure_refinement 'SHELXL-97 (Sheldrick, 1997)'
_computing_structure_solution 'SHELXS-97 (Sheldrick, 1990)'
_diffrn_ambient_temperature 100(2)
_diffrn_measured_fraction_theta_full 0.997
_diffrn_measured_fraction_theta_max 0.997
_diffrn_measurement_device_type 'Nonius Kappa-CCD'
_diffrn_measurement_method '984 images at 1.0 deg. in \w and 15 sec.'
_diffrn_radiation_monochromator graphite
_diffrn_radiation_source 'rotating anode'
_diffrn_radiation_type MoK\a
_diffrn_radiation_wavelength 0.71073
_diffrn_reflns_av_R_equivalents 0.0465
_diffrn_reflns_av_sigmaI/netI 0.0466
_diffrn_reflns_limit_h_max 15
_diffrn_reflns_limit_h_min -15
_diffrn_reflns_limit_k_max 21
_diffrn_reflns_limit_k_min -21
_diffrn_reflns_limit_l_max 25
_diffrn_reflns_limit_l_min -25
_diffrn_reflns_number 70658
_diffrn_reflns_theta_full 31.06
_diffrn_reflns_theta_max 31.06
_diffrn_reflns_theta_min 3.13
_exptl_absorpt_coefficient_mu 0.378
_exptl_absorpt_correction_T_max 0.9582
_exptl_absorpt_correction_T_min 0.8877
_exptl_absorpt_correction_type gaussian
_exptl_crystal_colour black
_exptl_crystal_density_diffrn 1.268
_exptl_crystal_density_method 'not measured'
_exptl_crystal_description 'opaque parallelepiped'
_exptl_crystal_F_000 1110
_exptl_crystal_size_max 0.39
_exptl_crystal_size_mid 0.32
_exptl_crystal_size_min 0.10
_refine_diff_density_max 0.424
_refine_diff_density_min -0.508
_refine_diff_density_rms 0.057
_refine_ls_extinction_method none
_refine_ls_goodness_of_fit_ref 1.046
_refine_ls_hydrogen_treatment mixed
_refine_ls_matrix_type full
_refine_ls_number_parameters 676
_refine_ls_number_reflns 17661
_refine_ls_number_restraints 0
_refine_ls_restrained_S_all 1.046
_refine_ls_R_factor_all 0.0647
_refine_ls_R_factor_gt 0.0457
_refine_ls_shift/su_max 0.001
_refine_ls_shift/su_mean 0.000
_refine_ls_structure_factor_coef Fsqd
_refine_ls_weighting_details 'w=1/[\s^2^(Fo^2^)+(0.0324P)^2^+1.6633P] where P=(Fo^2^+2Fc^2^)/3'
_refine_ls_weighting_scheme calc
_refine_ls_wR_factor_gt 0.0946
_refine_ls_wR_factor_ref 0.1017
_reflns_number_gt 14099
_reflns_number_total 17661
_reflns_threshold_expression >2sigma(I)
_cod_data_source_file b717004a.txt
_cod_data_source_block 5
_cod_depositor_comments
;
The following automatic conversions were performed:
'_exptl_absorpt_correction_type' value 'Gaussian' changed to 'gaussian'
according to '/home/saulius/struct/CIF-dictionaries/cif_core.dic'
dictionary named 'cif_core.dic' version 2.4.1 from 2010-06-29.

Automatic conversion script
Id: cif_fix_enum 1527 2010-12-29 10:47:43Z saulius 

The following automatic conversions were performed:

'_refine_ls_weighting_scheme' value 'calc
w=1/[\s^2^(Fo^2^)+(0.0324P)^2^+1.6633P] where P=(Fo^2^+2Fc^2^)/3' was
changed to 'calc'. New tag '_refine_ls_weighting_details' was
created. The value of the new tag was set to
'w=1/[\s^2^(Fo^2^)+(0.0324P)^2^+1.6633P] where P=(Fo^2^+2Fc^2^)/3'.

Automatic conversion script
Id: cif_fix_values 3143 2015-03-26 13:38:13Z robertas 
;
_cod_original_cell_volume 2758.39(14)
_cod_original_sg_symbol_H-M P-1
_cod_database_code 7003540

loop_
_symmetry_equiv_pos_as_xyz
'x, y, z'
'-x, -y, -z'

loop_
_atom_site_label
_atom_site_type_symbol
_atom_site_fract_x
_atom_site_fract_y
_atom_site_fract_z
_atom_site_U_iso_or_equiv
_atom_site_adp_type
_atom_site_occupancy
_atom_site_calc_flag
_atom_site_refinement_flags
_atom_site_disorder_assembly
_atom_site_disorder_group
Co1 Co -0.244561(17) 0.757450(13) 0.745018(10) 0.01277(5) Uani 1 d . . .
O1 O -0.35690(9) 0.72732(7) 0.65683(5) 0.01551(19) Uani 1 d . . .
C1 C -0.30030(13) 0.69677(9) 0.59762(8) 0.0152(2) Uani 1 d . . .
C2 C -0.36352(13) 0.67454(10) 0.52336(8) 0.0171(3) Uani 1 d . . .
C3 C -0.28939(14) 0.64915(10) 0.46500(8) 0.0190(3) Uani 1 d . . .
H3 H -0.3295 0.6353 0.4150 0.023 Uiso 1 calc R . .
C4 C -0.15615(13) 0.64239(10) 0.47495(8) 0.0172(3) Uani 1 d . . .
C5 C -0.09661(13) 0.66035(10) 0.54650(8) 0.0166(3) Uani 1 d . . .
H5 H -0.0086 0.6543 0.5543 0.020 Uiso 1 calc R . .
C6 C -0.16692(13) 0.68813(9) 0.60907(8) 0.0151(2) Uani 1 d . . .
N7 N -0.12069(11) 0.70797(8) 0.68213(6) 0.0148(2) Uani 1 d . . .
C8 C 0.01092(13) 0.71983(10) 0.70055(8) 0.0156(3) Uani 1 d . . .
C9 C 0.06717(14) 0.66714(10) 0.75152(8) 0.0194(3) Uani 1 d . . .
H9 H 0.0178 0.6244 0.7756 0.023 Uiso 1 calc R . .
C10 C 0.19659(15) 0.67889(11) 0.76591(9) 0.0245(3) Uani 1 d . . .
C11 C 0.27324(14) 0.74056(11) 0.73373(10) 0.0249(3) Uani 1 d . . .
H11 H 0.3624 0.7466 0.7442 0.030 Uiso 1 calc R . .
C12 C 0.21276(14) 0.79290(10) 0.68544(9) 0.0209(3) Uani 1 d . . .
C13 C 0.08408(13) 0.78497(10) 0.66781(8) 0.0187(3) Uani 1 d . . .
H13 H 0.0461 0.8227 0.6344 0.022 Uiso 1 calc R . .
C14 C -0.50539(14) 0.68294(11) 0.51090(8) 0.0216(3) Uani 1 d . . .
C15 C -0.57801(15) 0.62107(13) 0.56021(9) 0.0278(3) Uani 1 d . . .
H15A H -0.5632 0.5572 0.5449 0.042 Uiso 1 calc R . .
H15B H -0.6686 0.6286 0.5532 0.042 Uiso 1 calc R . .
H15C H -0.5484 0.6381 0.6139 0.042 Uiso 1 calc R . .
C16 C -0.53260(16) 0.78305(12) 0.53190(9) 0.0283(3) Uani 1 d . . .
H16A H -0.5015 0.8032 0.5849 0.042 Uiso 1 calc R . .
H16B H -0.6239 0.7883 0.5257 0.042 Uiso 1 calc R . .
H16C H -0.4897 0.8215 0.4985 0.042 Uiso 1 calc R . .
C17 C -0.55487(16) 0.65439(15) 0.42763(9) 0.0340(4) Uani 1 d . . .
H17A H -0.5102 0.6928 0.3949 0.051 Uiso 1 calc R . .
H17B H -0.6456 0.6618 0.4217 0.051 Uiso 1 calc R . .
H17C H -0.5404 0.5903 0.4130 0.051 Uiso 1 calc R . .
C18 C -0.08446(14) 0.61818(11) 0.40453(8) 0.0213(3) Uani 1 d . . .
C19 C -0.14276(18) 0.52783(13) 0.35982(10) 0.0343(4) Uani 1 d . . .
H19A H -0.0972 0.5139 0.3144 0.051 Uiso 1 calc R . .
H19B H -0.2319 0.5335 0.3446 0.051 Uiso 1 calc R . .
H19C H -0.1364 0.4785 0.3920 0.051 Uiso 1 calc R . .
C20 C -0.09413(18) 0.69509(13) 0.35375(10) 0.0326(4) Uani 1 d . . .
H20A H -0.0586 0.7530 0.3824 0.049 Uiso 1 calc R . .
H20B H -0.1831 0.6999 0.3375 0.049 Uiso 1 calc R . .
H20C H -0.0469 0.6814 0.3089 0.049 Uiso 1 calc R . .
C21 C 0.05557(16) 0.60861(14) 0.42509(9) 0.0302(4) Uani 1 d . . .
H21A H 0.0637 0.5607 0.4585 0.045 Uiso 1 calc R . .
H21B H 0.0953 0.6667 0.4514 0.045 Uiso 1 calc R . .
H21C H 0.0974 0.5923 0.3786 0.045 Uiso 1 calc R . .
F22 F 0.25117(10) 0.62556(8) 0.81350(7) 0.0423(3) Uani 1 d . . .
F23 F 0.28323(9) 0.85544(7) 0.65303(6) 0.0296(2) Uani 1 d . . .
O31 O -0.19993(9) 0.86962(7) 0.71029(6) 0.01631(19) Uani 1 d . . .
C31 C -0.29427(13) 0.92133(9) 0.71092(8) 0.0153(2) Uani 1 d . . .
C32 C -0.29857(13) 0.99888(10) 0.67041(8) 0.0185(3) Uani 1 d . . .
C33 C -0.40205(14) 1.04838(10) 0.67874(8) 0.0196(3) Uani 1 d . . .
H33 H -0.4076 1.0998 0.6515 0.024 Uiso 1 calc R . .
C34 C -0.50214(13) 1.02793(10) 0.72556(8) 0.0169(3) Uani 1 d . . .
C35 C -0.49426(13) 0.95569(9) 0.76726(8) 0.0156(3) Uani 1 d . . .
H35 H -0.5568 0.9431 0.8011 0.019 Uiso 1 calc R . .
C36 C -0.39212(13) 0.89999(9) 0.75940(7) 0.0147(2) Uani 1 d . . .
N37 N -0.37538(11) 0.82285(8) 0.79270(6) 0.0139(2) Uani 1 d . . .
C38 C -0.42660(12) 0.80877(9) 0.86176(7) 0.0144(2) Uani 1 d . . .
C39 C -0.47640(13) 0.72095(10) 0.87142(8) 0.0160(3) Uani 1 d . . .
H39 H -0.4797 0.6723 0.8312 0.019 Uiso 1 calc R . .
C40 C -0.52051(14) 0.70681(10) 0.94056(8) 0.0189(3) Uani 1 d . . .
C41 C -0.51813(15) 0.77415(11) 1.00120(8) 0.0215(3) Uani 1 d . . .
H41 H -0.5491 0.7624 1.0483 0.026 Uiso 1 calc R . .
C42 C -0.46802(15) 0.85981(10) 0.98937(8) 0.0198(3) Uani 1 d . . .
C43 C -0.42219(13) 0.87973(10) 0.92198(8) 0.0169(3) Uani 1 d . . .
H43 H -0.3886 0.9397 0.9164 0.020 Uiso 1 calc R . .
C44 C -0.19117(14) 1.02276(11) 0.62085(9) 0.0240(3) Uani 1 d . . .
C45 C -0.17940(16) 0.94246(13) 0.55928(9) 0.0303(4) Uani 1 d . . .
H45A H -0.1583 0.8886 0.5835 0.045 Uiso 1 calc R . .
H45B H -0.1126 0.9589 0.5269 0.045 Uiso 1 calc R . .
H45C H -0.2598 0.9287 0.5282 0.045 Uiso 1 calc R . .
C46 C -0.06639(15) 1.04410(12) 0.67120(11) 0.0300(4) Uani 1 d . . .
H46A H -0.0474 0.9906 0.6964 0.045 Uiso 1 calc R . .
H46B H -0.0745 1.0960 0.7097 0.045 Uiso 1 calc R . .
H46C H 0.0022 1.0593 0.6396 0.045 Uiso 1 calc R . .
C47 C -0.21637(18) 1.10670(14) 0.58051(13) 0.0400(5) Uani 1 d . . .
H47A H -0.1466 1.1200 0.5492 0.060 Uiso 1 calc R . .
H47B H -0.2230 1.1594 0.6185 0.060 Uiso 1 calc R . .
H47C H -0.2956 1.0944 0.5481 0.060 Uiso 1 calc R . .
C48 C -0.61401(14) 1.08738(10) 0.72570(8) 0.0189(3) Uani 1 d . . .
C49 C -0.67369(15) 1.08499(11) 0.64402(9) 0.0235(3) Uani 1 d . . .
H49A H -0.7455 1.1228 0.6442 0.035 Uiso 1 calc R . .
H49B H -0.7030 1.0219 0.6238 0.035 Uiso 1 calc R . .
H49C H -0.6107 1.1088 0.6120 0.035 Uiso 1 calc R . .
C50 C -0.56678(17) 1.18633(11) 0.75685(10) 0.0273(3) Uani 1 d . . .
H50A H -0.5300 1.1883 0.8092 0.041 Uiso 1 calc R . .
H50B H -0.6378 1.2249 0.7560 0.041 Uiso 1 calc R . .
H50C H -0.5024 1.2089 0.7252 0.041 Uiso 1 calc R . .
C51 C -0.71624(15) 1.05515(11) 0.77538(9) 0.0232(3) Uani 1 d . . .
H51A H -0.6803 1.0580 0.8280 0.035 Uiso 1 calc R . .
H51B H -0.7479 0.9921 0.7565 0.035 Uiso 1 calc R . .
H51C H -0.7860 1.0948 0.7734 0.035 Uiso 1 calc R . .
F52 F -0.56941(10) 0.62173(6) 0.94950(5) 0.0285(2) Uani 1 d . . .
F53 F -0.46302(10) 0.92765(6) 1.04794(5) 0.0279(2) Uani 1 d . . .
O61 O -0.28638(9) 0.63973(7) 0.77133(5) 0.01554(19) Uani 1 d . . .
C61 C -0.24172(13) 0.62852(9) 0.83932(7) 0.0146(2) Uani 1 d . . .
C62 C -0.26621(13) 0.54544(9) 0.87128(8) 0.0159(3) Uani 1 d . . .
C63 C -0.23298(13) 0.54808(10) 0.94784(8) 0.0170(3) Uani 1 d . . .
H63 H -0.2522 0.4945 0.9711 0.020 Uiso 1 calc R . .
C64 C -0.17131(13) 0.62626(10) 0.99474(8) 0.0164(3) Uani 1 d . . .
C65 C -0.13614(13) 0.70275(10) 0.96163(8) 0.0164(3) Uani 1 d . . .
H65 H -0.0906 0.7540 0.9912 0.020 Uiso 1 calc R . .
C66 C -0.16836(12) 0.70465(9) 0.88265(7) 0.0141(2) Uani 1 d . . .
N67 N -0.14392(11) 0.77494(8) 0.84175(6) 0.0146(2) Uani 1 d . . .
C68 C -0.05970(13) 0.85075(10) 0.87163(8) 0.0169(3) Uani 1 d . . .
C69 C -0.09541(15) 0.93924(10) 0.86803(8) 0.0206(3) Uani 1 d . . .
H69 H -0.1767 0.9492 0.8465 0.025 Uiso 1 calc R . .
C70 C -0.00991(17) 1.01178(11) 0.89645(9) 0.0255(3) Uani 1 d . . .
C71 C 0.10943(16) 1.00260(12) 0.92807(9) 0.0274(3) Uani 1 d . . .
H71 H 0.1665 1.0539 0.9471 0.033 Uiso 1 calc R . .
C72 C 0.14085(15) 0.91450(12) 0.93035(10) 0.0273(3) Uani 1 d . . .
C73 C 0.06074(14) 0.83790(11) 0.90338(9) 0.0221(3) Uani 1 d . . .
H73 H 0.0868 0.7782 0.9063 0.027 Uiso 1 calc R . .
C74 C -0.32543(14) 0.45980(10) 0.82069(8) 0.0191(3) Uani 1 d . . .
C75 C -0.45771(15) 0.47495(11) 0.78545(9) 0.0246(3) Uani 1 d . . .
H75A H -0.5112 0.4944 0.8260 0.037 Uiso 1 calc R . .
H75B H -0.4958 0.4178 0.7567 0.037 Uiso 1 calc R . .
H75C H -0.4501 0.5223 0.7513 0.037 Uiso 1 calc R . .
C76 C -0.23894(15) 0.43574(11) 0.75673(9) 0.0228(3) Uani 1 d . . .
H76A H -0.2298 0.4869 0.7264 0.034 Uiso 1 calc R . .
H76B H -0.2762 0.3810 0.7240 0.034 Uiso 1 calc R . .
H76C H -0.1557 0.4240 0.7790 0.034 Uiso 1 calc R . .
C77 C -0.33935(19) 0.37857(11) 0.86664(9) 0.0300(4) Uani 1 d . . .
H77A H -0.2566 0.3685 0.8906 0.045 Uiso 1 calc R . .
H77B H -0.3725 0.3237 0.8327 0.045 Uiso 1 calc R . .
H77C H -0.3978 0.3916 0.9060 0.045 Uiso 1 calc R . .
C78 C -0.15039(14) 0.62166(10) 1.08024(8) 0.0189(3) Uani 1 d . . .
C79 C -0.28010(17) 0.61027(13) 1.11244(9) 0.0295(4) Uani 1 d . . .
H79A H -0.2685 0.6071 1.1673 0.044 Uiso 1 calc R . .
H79B H -0.3266 0.5539 1.0874 0.044 Uiso 1 calc R . .
H79C H -0.3280 0.6626 1.1032 0.044 Uiso 1 calc R . .
C80 C -0.0776(2) 0.70756(13) 1.12199(9) 0.0344(4) Uani 1 d . . .
H80A H 0.0057 0.7154 1.1022 0.052 Uiso 1 calc R . .
H80B H -0.0671 0.7019 1.1765 0.052 Uiso 1 calc R . .
H80C H -0.1245 0.7607 1.1142 0.052 Uiso 1 calc R . .
C81 C -0.07741(18) 0.53885(13) 1.09533(10) 0.0312(4) Uani 1 d . . .
H81A H 0.0061 0.5455 1.0757 0.047 Uiso 1 calc R . .
H81B H -0.1243 0.4829 1.0697 0.047 Uiso 1 calc R . .
H81C H -0.0675 0.5354 1.1502 0.047 Uiso 1 calc R . .
F82 F -0.04680(12) 1.09721(7) 0.89407(7) 0.0398(3) Uani 1 d . . .
F83 F 0.25731(10) 0.90152(8) 0.96127(8) 0.0458(3) Uani 1 d . . .

loop_
_atom_site_aniso_label
_atom_site_aniso_U_11
_atom_site_aniso_U_22
_atom_site_aniso_U_33
_atom_site_aniso_U_23
_atom_site_aniso_U_13
_atom_site_aniso_U_12
Co1 0.01391(9) 0.01470(9) 0.00995(8) 0.00287(6) 0.00036(6) 0.00126(6)
O1 0.0146(4) 0.0216(5) 0.0103(4) 0.0017(4) 0.0000(3) 0.0024(4)
C1 0.0168(6) 0.0167(6) 0.0124(6) 0.0033(5) 0.0009(5) 0.0013(5)
C2 0.0170(6) 0.0215(7) 0.0131(6) 0.0041(5) -0.0007(5) 0.0030(5)
C3 0.0205(7) 0.0233(7) 0.0126(6) 0.0011(5) -0.0010(5) 0.0027(5)
C4 0.0199(6) 0.0180(6) 0.0142(6) 0.0020(5) 0.0030(5) 0.0032(5)
C5 0.0168(6) 0.0185(6) 0.0150(6) 0.0024(5) 0.0021(5) 0.0038(5)
C6 0.0173(6) 0.0159(6) 0.0124(6) 0.0026(5) 0.0005(5) 0.0020(5)
N7 0.0136(5) 0.0180(6) 0.0129(5) 0.0024(4) 0.0002(4) 0.0022(4)
C8 0.0157(6) 0.0179(6) 0.0126(6) -0.0013(5) 0.0001(5) 0.0024(5)
C9 0.0191(7) 0.0192(7) 0.0197(7) 0.0025(5) -0.0022(5) 0.0028(5)
C10 0.0212(7) 0.0232(8) 0.0284(8) 0.0029(6) -0.0080(6) 0.0057(6)
C11 0.0151(7) 0.0270(8) 0.0301(8) -0.0030(6) -0.0043(6) 0.0018(6)
C12 0.0183(7) 0.0212(7) 0.0215(7) -0.0024(6) 0.0031(5) -0.0021(5)
C13 0.0177(6) 0.0211(7) 0.0172(6) 0.0024(5) 0.0002(5) 0.0018(5)
C14 0.0161(6) 0.0348(8) 0.0137(6) 0.0033(6) -0.0020(5) 0.0043(6)
C15 0.0187(7) 0.0397(10) 0.0237(8) 0.0033(7) -0.0009(6) -0.0035(7)
C16 0.0255(8) 0.0403(10) 0.0224(7) 0.0100(7) 0.0014(6) 0.0155(7)
C17 0.0221(8) 0.0613(13) 0.0172(7) 0.0007(8) -0.0050(6) 0.0058(8)
C18 0.0234(7) 0.0265(8) 0.0146(6) 0.0010(6) 0.0048(5) 0.0060(6)
C19 0.0389(10) 0.0350(10) 0.0266(8) -0.0098(7) 0.0076(7) 0.0038(8)
C20 0.0388(10) 0.0423(10) 0.0208(8) 0.0123(7) 0.0102(7) 0.0099(8)
C21 0.0260(8) 0.0470(11) 0.0196(7) 0.0022(7) 0.0081(6) 0.0122(7)
F22 0.0271(5) 0.0418(6) 0.0591(7) 0.0239(6) -0.0185(5) 0.0028(5)
F23 0.0223(5) 0.0338(5) 0.0317(5) 0.0042(4) 0.0050(4) -0.0076(4)
O31 0.0153(4) 0.0180(5) 0.0169(5) 0.0064(4) 0.0026(4) 0.0023(4)
C31 0.0147(6) 0.0176(6) 0.0138(6) 0.0036(5) 0.0001(5) 0.0019(5)
C32 0.0175(6) 0.0199(7) 0.0193(6) 0.0090(5) 0.0002(5) 0.0008(5)
C33 0.0199(7) 0.0190(7) 0.0211(7) 0.0096(6) -0.0007(5) 0.0003(5)
C34 0.0174(6) 0.0167(6) 0.0163(6) 0.0027(5) -0.0025(5) 0.0017(5)
C35 0.0159(6) 0.0168(6) 0.0143(6) 0.0025(5) 0.0004(5) 0.0014(5)
C36 0.0173(6) 0.0151(6) 0.0117(6) 0.0033(5) -0.0007(5) 0.0003(5)
N37 0.0155(5) 0.0147(5) 0.0122(5) 0.0034(4) 0.0016(4) 0.0022(4)
C38 0.0143(6) 0.0178(6) 0.0118(6) 0.0039(5) 0.0005(5) 0.0027(5)
C39 0.0173(6) 0.0173(6) 0.0134(6) 0.0028(5) 0.0010(5) 0.0007(5)
C40 0.0217(7) 0.0180(7) 0.0178(6) 0.0064(5) 0.0029(5) -0.0009(5)
C41 0.0269(7) 0.0259(8) 0.0133(6) 0.0061(6) 0.0057(5) 0.0033(6)
C42 0.0256(7) 0.0215(7) 0.0124(6) 0.0004(5) 0.0006(5) 0.0060(6)
C43 0.0198(6) 0.0164(6) 0.0147(6) 0.0023(5) 0.0011(5) 0.0023(5)
C44 0.0185(7) 0.0281(8) 0.0295(8) 0.0179(7) 0.0048(6) 0.0032(6)
C45 0.0273(8) 0.0448(10) 0.0226(8) 0.0154(7) 0.0072(6) 0.0057(7)
C46 0.0195(7) 0.0299(9) 0.0422(10) 0.0150(8) 0.0026(7) -0.0029(6)
C47 0.0289(9) 0.0460(11) 0.0555(12) 0.0388(10) 0.0149(8) 0.0093(8)
C48 0.0200(7) 0.0186(7) 0.0183(6) 0.0032(5) -0.0006(5) 0.0040(5)
C49 0.0226(7) 0.0282(8) 0.0210(7) 0.0073(6) -0.0012(6) 0.0069(6)
C50 0.0327(9) 0.0183(7) 0.0303(8) 0.0009(6) 0.0002(7) 0.0037(6)
C51 0.0215(7) 0.0266(8) 0.0230(7) 0.0053(6) 0.0032(6) 0.0076(6)
F52 0.0415(6) 0.0217(5) 0.0230(5) 0.0073(4) 0.0095(4) -0.0069(4)
F53 0.0465(6) 0.0235(5) 0.0134(4) -0.0025(3) 0.0044(4) 0.0058(4)
O61 0.0179(5) 0.0168(5) 0.0118(4) 0.0031(4) -0.0007(4) 0.0007(4)
C61 0.0149(6) 0.0172(6) 0.0116(6) 0.0017(5) 0.0003(5) 0.0025(5)
C62 0.0180(6) 0.0149(6) 0.0145(6) 0.0021(5) 0.0007(5) -0.0003(5)
C63 0.0209(7) 0.0159(6) 0.0142(6) 0.0034(5) 0.0009(5) 0.0000(5)
C64 0.0188(6) 0.0179(6) 0.0124(6) 0.0018(5) -0.0002(5) 0.0017(5)
C65 0.0190(6) 0.0166(6) 0.0129(6) 0.0010(5) -0.0013(5) 0.0003(5)
C66 0.0145(6) 0.0150(6) 0.0127(6) 0.0020(5) 0.0006(5) 0.0015(5)
N67 0.0161(5) 0.0147(5) 0.0125(5) 0.0011(4) 0.0000(4) 0.0000(4)
C68 0.0191(6) 0.0187(7) 0.0123(6) 0.0017(5) 0.0012(5) -0.0023(5)
C69 0.0261(7) 0.0174(7) 0.0177(7) 0.0033(5) -0.0009(5) -0.0023(6)
C70 0.0368(9) 0.0177(7) 0.0211(7) 0.0033(6) 0.0026(6) -0.0046(6)
C71 0.0291(8) 0.0268(8) 0.0232(8) -0.0011(6) 0.0025(6) -0.0121(6)
C72 0.0170(7) 0.0358(9) 0.0267(8) -0.0006(7) -0.0015(6) -0.0043(6)
C73 0.0196(7) 0.0237(7) 0.0221(7) 0.0004(6) -0.0003(6) 0.0009(6)
C74 0.0258(7) 0.0172(7) 0.0133(6) 0.0015(5) -0.0003(5) -0.0036(5)
C75 0.0234(7) 0.0253(8) 0.0228(7) -0.0012(6) 0.0008(6) -0.0057(6)
C76 0.0289(8) 0.0201(7) 0.0180(7) -0.0026(6) 0.0001(6) 0.0016(6)
C77 0.0496(11) 0.0181(7) 0.0200(7) 0.0032(6) -0.0019(7) -0.0093(7)
C78 0.0257(7) 0.0198(7) 0.0106(6) 0.0027(5) -0.0012(5) -0.0006(6)
C79 0.0338(9) 0.0386(10) 0.0163(7) 0.0031(7) 0.0057(6) 0.0013(7)
C80 0.0529(11) 0.0321(9) 0.0147(7) 0.0039(6) -0.0062(7) -0.0138(8)
C81 0.0401(10) 0.0347(9) 0.0199(7) 0.0084(7) -0.0048(7) 0.0094(8)
F82 0.0562(7) 0.0157(5) 0.0445(6) 0.0032(4) -0.0077(5) -0.0051(5)
F83 0.0207(5) 0.0485(7) 0.0616(8) -0.0076(6) -0.0132(5) -0.0033(5)

loop_
_atom_type_symbol
_atom_type_description
_atom_type_scat_dispersion_real
_atom_type_scat_dispersion_imag
_atom_type_scat_source
C C 0.0033 0.0016 'International Tables Vol C Tables 4.2.6.8 and 6.1.1.4'
H H 0.0000 0.0000 'International Tables Vol C Tables 4.2.6.8 and 6.1.1.4'
N N 0.0061 0.0033 'International Tables Vol C Tables 4.2.6.8 and 6.1.1.4'
O O 0.0106 0.0060 'International Tables Vol C Tables 4.2.6.8 and 6.1.1.4'
F F 0.0171 0.0103 'International Tables Vol C Tables 4.2.6.8 and 6.1.1.4'
Co Co 0.3494 0.9721 'International Tables Vol C Tables 4.2.6.8 and 6.1.1.4'

loop_
_geom_angle_atom_site_label_1
_geom_angle_atom_site_label_2
_geom_angle_atom_site_label_3
_geom_angle
_geom_angle_site_symmetry_1
_geom_angle_site_symmetry_3
_geom_angle_publ_flag
O31 Co1 O61 174.89(4) . . ?
O31 Co1 O1 88.55(4) . . ?
O61 Co1 O1 88.28(4) . . ?
O31 Co1 N7 86.47(5) . . ?
O61 Co1 N7 89.25(5) . . ?
O1 Co1 N7 84.68(5) . . ?
O31 Co1 N67 99.23(5) . . ?
O61 Co1 N67 84.16(5) . . ?
O1 Co1 N67 171.70(4) . . ?
N7 Co1 N67 98.61(5) . . ?
O31 Co1 N37 84.08(5) . . ?
O61 Co1 N37 99.85(5) . . ?
O1 Co1 N37 88.66(5) . . ?
N7 Co1 N37 168.57(5) . . ?
N67 Co1 N37 89.26(5) . . ?
C1 O1 Co1 112.68(9) . . ?
O1 C1 C2 123.23(12) . . ?
O1 C1 C6 116.83(12) . . ?
C2 C1 C6 119.92(12) . . ?
C3 C2 C1 116.70(13) . . ?
C3 C2 C14 123.08(13) . . ?
C1 C2 C14 120.18(12) . . ?
C2 C3 C4 124.16(13) . . ?
C5 C4 C3 119.04(13) . . ?
C5 C4 C18 122.31(13) . . ?
C3 C4 C18 118.62(12) . . ?
C4 C5 C6 119.74(13) . . ?
N7 C6 C5 126.01(13) . . ?
N7 C6 C1 113.61(12) . . ?
C5 C6 C1 120.37(12) . . ?
C6 N7 C8 120.13(11) . . ?
C6 N7 Co1 111.57(9) . . ?
C8 N7 Co1 124.78(9) . . ?
C9 C8 C13 120.42(13) . . ?
C9 C8 N7 119.94(13) . . ?
C13 C8 N7 119.64(12) . . ?
C10 C9 C8 117.93(14) . . ?
F22 C10 C9 117.73(14) . . ?
F22 C10 C11 118.39(14) . . ?
C9 C10 C11 123.87(14) . . ?
C12 C11 C10 115.98(14) . . ?
F23 C12 C13 117.79(14) . . ?
F23 C12 C11 118.51(13) . . ?
C13 C12 C11 123.70(14) . . ?
C12 C13 C8 118.05(14) . . ?
C2 C14 C17 111.88(13) . . ?
C2 C14 C16 109.26(13) . . ?
C17 C14 C16 107.75(14) . . ?
C2 C14 C15 110.12(12) . . ?
C17 C14 C15 107.78(14) . . ?
C16 C14 C15 110.01(13) . . ?
C21 C18 C4 112.19(12) . . ?
C21 C18 C20 108.25(14) . . ?
C4 C18 C20 108.36(13) . . ?
C21 C18 C19 108.40(14) . . ?
C4 C18 C19 110.35(13) . . ?
C20 C18 C19 109.23(14) . . ?
C31 O31 Co1 111.29(8) . . ?
O31 C31 C32 123.04(12) . . ?
O31 C31 C36 116.43(12) . . ?
C32 C31 C36 120.40(12) . . ?
C33 C32 C31 116.25(13) . . ?
C33 C32 C44 123.85(13) . . ?
C31 C32 C44 119.89(13) . . ?
C32 C33 C34 124.63(13) . . ?
C35 C34 C33 118.75(13) . . ?
C35 C34 C48 123.16(13) . . ?
C33 C34 C48 118.09(12) . . ?
C34 C35 C36 119.46(13) . . ?
N37 C36 C35 126.52(12) . . ?
N37 C36 C31 113.08(12) . . ?
C35 C36 C31 120.39(12) . . ?
C36 N37 C38 121.64(12) . . ?
C36 N37 Co1 109.64(9) . . ?
C38 N37 Co1 127.15(9) . . ?
C39 C38 C43 119.88(12) . . ?
C39 C38 N37 118.82(12) . . ?
C43 C38 N37 121.21(12) . . ?
C40 C39 C38 118.42(13) . . ?
F52 C40 C41 118.01(12) . . ?
F52 C40 C39 118.21(13) . . ?
C41 C40 C39 123.78(13) . . ?
C40 C41 C42 115.98(13) . . ?
F53 C42 C43 118.41(13) . . ?
F53 C42 C41 117.71(13) . . ?
C43 C42 C41 123.87(14) . . ?
C42 C43 C38 118.06(13) . . ?
C47 C44 C32 111.40(13) . . ?
C47 C44 C45 107.66(15) . . ?
C32 C44 C45 109.87(13) . . ?
C47 C44 C46 108.25(14) . . ?
C32 C44 C46 109.47(13) . . ?
C45 C44 C46 110.16(14) . . ?
C51 C48 C34 112.37(12) . . ?
C51 C48 C49 108.42(12) . . ?
C34 C48 C49 109.51(12) . . ?
C51 C48 C50 108.03(13) . . ?
C34 C48 C50 109.21(12) . . ?
C49 C48 C50 109.26(13) . . ?
C61 O61 Co1 113.36(9) . . ?
O61 C61 C62 122.31(12) . . ?
O61 C61 C66 117.13(12) . . ?
C62 C61 C66 120.54(12) . . ?
C63 C62 C61 116.18(12) . . ?
C63 C62 C74 123.82(12) . . ?
C61 C62 C74 120.00(12) . . ?
C62 C63 C64 124.25(13) . . ?
C65 C64 C63 118.94(12) . . ?
C65 C64 C78 122.77(13) . . ?
C63 C64 C78 118.27(12) . . ?
C64 C65 C66 119.52(13) . . ?
N67 C66 C65 127.07(12) . . ?
N67 C66 C61 113.05(12) . . ?
C65 C66 C61 119.75(12) . . ?
C66 N67 C68 121.16(11) . . ?
C66 N67 Co1 111.15(9) . . ?
C68 N67 Co1 127.60(9) . . ?
C69 C68 C73 119.68(13) . . ?
C69 C68 N67 119.94(13) . . ?
C73 C68 N67 120.37(13) . . ?
C70 C69 C68 118.43(15) . . ?
F82 C70 C71 118.21(14) . . ?
F82 C70 C69 117.79(15) . . ?
C71 C70 C69 123.99(15) . . ?
C72 C71 C70 115.71(14) . . ?
F83 C72 C71 118.15(15) . . ?
F83 C72 C73 117.80(16) . . ?
C71 C72 C73 124.05(15) . . ?
C72 C73 C68 118.13(15) . . ?
C62 C74 C77 110.79(12) . . ?
C62 C74 C76 108.93(12) . . ?
C77 C74 C76 108.46(13) . . ?
C62 C74 C75 111.33(12) . . ?
C77 C74 C75 107.93(13) . . ?
C76 C74 C75 109.35(12) . . ?
C80 C78 C64 112.29(12) . . ?
C80 C78 C79 108.68(14) . . ?
C64 C78 C79 108.36(12) . . ?
C80 C78 C81 108.61(14) . . ?
C64 C78 C81 110.35(12) . . ?
C79 C78 C81 108.48(13) . . ?

loop_
_geom_bond_atom_site_label_1
_geom_bond_atom_site_label_2
_geom_bond_distance
_geom_bond_site_symmetry_2
_geom_bond_publ_flag
Co1 O31 1.8753(10) . ?
Co1 O61 1.8836(10) . ?
Co1 O1 1.8911(10) . ?
Co1 N7 1.9184(12) . ?
Co1 N67 1.9394(12) . ?
Co1 N37 1.9406(12) . ?
O1 C1 1.3005(16) . ?
C1 C2 1.4288(19) . ?
C1 C6 1.4372(19) . ?
C2 C3 1.380(2) . ?
C2 C14 1.527(2) . ?
C3 C4 1.429(2) . ?
C4 C5 1.3673(19) . ?
C4 C18 1.531(2) . ?
C5 C6 1.4210(19) . ?
C6 N7 1.3459(17) . ?
N7 C8 1.4092(18) . ?
C8 C9 1.3929(19) . ?
C8 C13 1.398(2) . ?
C9 C10 1.378(2) . ?
C10 F22 1.3515(18) . ?
C10 C11 1.378(2) . ?
C11 C12 1.378(2) . ?
C12 F23 1.3525(17) . ?
C12 C13 1.377(2) . ?
C14 C17 1.534(2) . ?
C14 C16 1.538(2) . ?
C14 C15 1.541(2) . ?
C18 C21 1.530(2) . ?
C18 C20 1.535(2) . ?
C18 C19 1.537(2) . ?
O31 C31 1.3062(17) . ?
C31 C32 1.4238(19) . ?
C31 C36 1.4369(18) . ?
C32 C33 1.374(2) . ?
C32 C44 1.536(2) . ?
C33 C34 1.432(2) . ?
C34 C35 1.3722(19) . ?
C34 C48 1.532(2) . ?
C35 C36 1.4166(19) . ?
C36 N37 1.3615(17) . ?
N37 C38 1.4068(17) . ?
C38 C39 1.3994(19) . ?
C38 C43 1.4042(19) . ?
C39 C40 1.3770(19) . ?
C40 F52 1.3560(16) . ?
C40 C41 1.377(2) . ?
C41 C42 1.382(2) . ?
C42 F53 1.3538(17) . ?
C42 C43 1.3776(19) . ?
C44 C47 1.534(2) . ?
C44 C45 1.537(3) . ?
C44 C46 1.539(2) . ?
C48 C51 1.531(2) . ?
C48 C49 1.537(2) . ?
C48 C50 1.537(2) . ?
O61 C61 1.2990(16) . ?
C61 C62 1.4259(19) . ?
C61 C66 1.4331(19) . ?
C62 C63 1.3755(19) . ?
C62 C74 1.532(2) . ?
C63 C64 1.431(2) . ?
C64 C65 1.3734(19) . ?
C64 C78 1.5286(19) . ?
C65 C66 1.4237(18) . ?
C66 N67 1.3548(17) . ?
N67 C68 1.4099(18) . ?
C68 C69 1.396(2) . ?
C68 C73 1.399(2) . ?
C69 C70 1.378(2) . ?
C70 F82 1.3544(19) . ?
C70 C71 1.375(2) . ?
C71 C72 1.373(3) . ?
C72 F83 1.3561(19) . ?
C72 C73 1.383(2) . ?
C74 C77 1.532(2) . ?
C74 C76 1.538(2) . ?
C74 C75 1.543(2) . ?
C78 C80 1.523(2) . ?
C78 C79 1.536(2) . ?
C78 C81 1.537(2) . ?
